data_1008754
loop_
_publ_author_name
'Buerger, M J'
'Klein, G E'
'Hamburger, G'

_publ_section_title 'The structure of nepheline'
_journal_coden_ASTM AMMIAY
_journal_name_full 'American Mineralogist'
_journal_page_first 197
_journal_page_last 197
_journal_volume 32
_journal_year 1947
_chemical_formula_structural 'K Na3 (Al4 Si4 O16)'
_chemical_formula_sum 'Al4 K Na3 O16 Si4'
_chemical_name_mineral Nepheline
_chemical_name_systematic 'Potassium trisodium tetraalumotetrasilicate'
_space_group_IT_number 173
_symmetry_cell_setting hexagonal
_symmetry_Int_Tables_number 173
_symmetry_space_group_name_Hall 'P 6c'
_symmetry_space_group_name_H-M 'P 63'
_cell_angle_alpha 90
_cell_angle_beta 90
_cell_angle_gamma 120
_cell_formula_units_Z 2
_cell_length_a 10.05
_cell_length_b 10.05
_cell_length_c 8.38
_cell_volume 733.0
_cod_database_code 1008754

loop_
_symmetry_equiv_pos_as_xyz
x,y,z
-y,x-y,z
y-x,-x,z
-x,-y,1/2+z
y,y-x,1/2+z
x-y,x,1/2+z

loop_
_atom_site_label
_atom_site_type_symbol
_atom_site_symmetry_multiplicity
_atom_site_Wyckoff_symbol
_atom_site_fract_x
_atom_site_fract_y
_atom_site_fract_z
_atom_site_occupancy
_atom_site_attached_hydrogens
_atom_site_calc_flag
K1 K1+ 2 a 0. 0. 0. 1. 0 d
Si1 Si4+ 2 b 0.3333 0.6667 0.82 1. 0 d
Al1 Al3+ 2 b 0.3333 0.6667 0.18 1. 0 d
O1 O2- 2 b 0.3333 0.6667 0. 1. 0 d
Na1 Na1+ 6 c 0.01 0.43 0. 1. 0 d
Si2 Si4+ 6 c 0.09 0.33 0.33 1. 0 d
Al2 Al3+ 6 c 0.09 0.33 0.67 1. 0 d
O2 O2- 6 c 0.02 0.33 0.5 1. 0 d
O3 O2- 6 c 0.17 0.52 0.75 1. 0 d
O4 O2- 6 c 0.17 0.52 0.25 1. 0 d
O5 O2- 6 c 0.25 0.28 0.25 1. 0 d
O6 O2- 6 c 0.25 0.28 0.75 1. 0 d

loop_
_atom_type_symbol
_atom_type_oxidation_number
K1+ 1.000
Si4+ 4.000
Al3+ 3.000
O2- -2.000
Na1+ 1.000
